data_4338678
loop_
_publ_author_name
'St\"urzer, Tobias'
'Hieke, Christine'
'L\"ohnert, Catrin'
'Nitsche, Fabian'
'Stahl, Juliane'
'Maak, Christian'
'Pobel, Roman'
'Johrendt, Dirk'

_publ_section_title
;
 Framework structures of interconnected layers in calcium iron arsenides.
;
_journal_issue 12
_journal_name_full 'Inorganic chemistry'
_journal_page_first 6235
_journal_page_last 6240
_journal_paper_doi 10.1021/ic5007567
_journal_volume 53
_journal_year 2014
_chemical_formula_sum 'As3 Ca Fe5'
_chemical_formula_weight 544.1
_chemical_name_common 153
_chemical_name_systematic 'calcium iron arsenide'
_space_group_IT_number 11
_symmetry_cell_setting monoclinic
_symmetry_Int_Tables_number 11
_symmetry_space_group_name_Hall '-P 2yb'
_symmetry_space_group_name_H-M 'P 1 21/m 1'
_audit_creation_method
;
'manual edited cif-file of Jana2006 Version : 03/05/2011'
;
_cell_angle_alpha 90
_cell_angle_beta 100.7040(15)
_cell_angle_gamma 90
_cell_formula_units_Z 2
_cell_length_a 7.2734(6)
_cell_length_b 3.8149(3)
_cell_length_c 9.7577(8)
_cell_measurement_temperature 293(2)
_cell_volume 266.04(4)
_computing_molecular_graphics 'DIAMOND 3.1b (Brandenburg, 2006)'
_computing_publication_material 'PLATON (Spek, 2003)'
_computing_structure_refinement
;
'Jana2006 Version : 03/05/2011 (Petricek, Dusek, Palatinus, 2006)'
;
_computing_structure_solution
;
'Jana2006 Version : 03/05/2011 (Petricek, Dusek, Palatinus, 2006)'
;
_diffrn_ambient_temperature 293(2)
_diffrn_measured_fraction_theta_full 0.99
_diffrn_measured_fraction_theta_max 0.99
_diffrn_measurement_device
;
'three-cycle diffractometer with CCD detector'
;
_diffrn_measurement_device_type 'Bruker Quest'
_diffrn_radiation_monochromator graphite
_diffrn_radiation_source 'X-ray tube'
_diffrn_radiation_type 'Mo K\a'
_diffrn_radiation_wavelength 0.71073
_diffrn_reflns_av_R_equivalents 0.0427
_diffrn_reflns_av_sigmaI/netI 0.0226
_diffrn_reflns_limit_h_max 14
_diffrn_reflns_limit_h_min -14
_diffrn_reflns_limit_k_max 7
_diffrn_reflns_limit_k_min -7
_diffrn_reflns_limit_l_max 18
_diffrn_reflns_limit_l_min -18
_diffrn_reflns_number 21033
_diffrn_reflns_theta_full 43.72
_diffrn_reflns_theta_max 43.72
_diffrn_reflns_theta_min 2.85
_exptl_absorpt_coefficient_mu 32.627
_exptl_absorpt_correction_T_max 0.7486
_exptl_absorpt_correction_T_min 0.4914
_exptl_absorpt_correction_type multi-scan
_exptl_absorpt_process_details
;
'SADABS-2012/1 - Bruker AXS area detector scaling and absorption correction'  
;
_exptl_crystal_colour black
_exptl_crystal_density_diffrn 6.7898
_exptl_crystal_density_method 'not measured'
_exptl_crystal_description platelet
_exptl_crystal_F_000 498
_refine_diff_density_max 2.86
_refine_diff_density_min -2.52
_refine_ls_extinction_coef 100(30)
_refine_ls_extinction_method 'B-C type 1 Gaussian isotropic (Becker & Coppens, 1974)'
_refine_ls_goodness_of_fit_gt 2.54
_refine_ls_goodness_of_fit_ref 2.65
_refine_ls_number_constraints 0
_refine_ls_number_parameters 57
_refine_ls_number_reflns 1530
_refine_ls_number_restraints 0
_refine_ls_R_factor_all 0.0369
_refine_ls_R_factor_gt 0.0325
_refine_ls_shift/su_max 0.0159
_refine_ls_shift/su_mean 0.0059
_refine_ls_structure_factor_coef Fsqd
_refine_ls_weighting_details w=1/(\s^2^(I)+0.0004I^2^)
_refine_ls_weighting_scheme sigma
_refine_ls_wR_factor_gt 0.0850
_refine_ls_wR_factor_ref 0.0943
_reflns_number_gt 1361
_reflns_number_total 1530
_reflns_threshold_expression I>3\s(I)
_cod_data_source_file ic5007567_si_001.cif
_cod_data_source_block cafe5as3
_cod_depositor_comments 'Adding full bibliography for 4338677--4338684.cif.'
_cod_original_formula_sum 'As3 Ca1 Fe5'
_cod_database_code 4338678

loop_
_symmetry_equiv_pos_as_xyz
'x, y, z'
'-x, y+1/2, -z'
'-x, -y, -z'
'x, -y+1/2, z'

loop_
_atom_site_label
_atom_site_type_symbol
_atom_site_fract_x
_atom_site_fract_y
_atom_site_fract_z
_atom_site_adp_type
_atom_site_U_iso_or_equiv
_atom_site_symmetry_multiplicity
_atom_site_occupancy
_atom_site_calc_flag
As1 As 0.40228(9) 0.75 0.16017(6) Uani 0.00435(15) 2 1 d
As2 As 0.93016(10) 0.75 0.16760(6) Uani 0.00430(15) 2 1 d
As3 As 0.24729(10) 0.25 0.47951(5) Uani 0.00612(14) 2 1 d
Fe1 Fe 0.37088(14) 0.25 0.99588(8) Uani 0.0054(2) 2 1 d
Fe2 Fe 0.11887(13) 0.75 0.99160(8) Uani 0.00452(19) 2 1 d
Fe3 Fe 0.18199(15) 0.25 0.21779(8) Uani 0.00758(19) 2 1 d
Fe4 Fe 0.41746(13) 0.75 0.41083(10) Uani 0.0070(2) 2 1 d
Fe5 Fe 0.03818(12) 0.75 0.41452(9) Uani 0.0066(2) 2 1 d
Ca1 Ca 0.69371(18) 0.25 0.28247(10) Uani 0.0046(2) 2 1 d

loop_
_atom_site_aniso_label
_atom_site_aniso_type_symbol
_atom_site_aniso_U_11
_atom_site_aniso_U_22
_atom_site_aniso_U_33
_atom_site_aniso_U_12
_atom_site_aniso_U_13
_atom_site_aniso_U_23
As1 As 0.0028(3) 0.0051(2) 0.0041(2) 0 -0.0020(2) 0
As2 As 0.0037(3) 0.0053(2) 0.0037(2) 0 0.0002(2) 0
As3 As 0.0093(3) 0.0047(2) 0.0040(2) 0 0.0005(2) 0
Fe1 Fe 0.0062(4) 0.0058(3) 0.0039(3) 0 0.0000(3) 0
Fe2 Fe 0.0047(3) 0.0049(3) 0.0038(3) 0 0.0003(3) 0
Fe3 Fe 0.0079(3) 0.0085(3) 0.0061(3) 0 0.0007(3) 0
Fe4 Fe 0.0061(4) 0.0097(4) 0.0057(4) 0 0.0020(3) 0
Fe5 Fe 0.0046(4) 0.0094(4) 0.0050(4) 0 -0.0009(3) 0
Ca1 Ca 0.0054(4) 0.0045(3) 0.0040(4) 0 0.0008(4) 0

loop_
_atom_type_symbol
_atom_type_scat_dispersion_real
_atom_type_scat_dispersion_imag
_atom_type_scat_source
Ca 0.2262 0.3064 'International Tables Vol C tables 4.2.6.8 and 6.1.1.1'
Fe 0.3463 0.8444 'International Tables Vol C tables 4.2.6.8 and 6.1.1.1'
As 0.0499 2.0058 'International Tables Vol C tables 4.2.6.8 and 6.1.1.1'

loop_
_geom_angle_atom_site_label_1
_geom_angle_atom_site_label_2
_geom_angle_atom_site_label_3
_geom_angle
_geom_angle_site_symmetry_1
_geom_angle_site_symmetry_3
_geom_angle_publ_flag
Fe3 As1 Fe4 72.47(3) . . yes
Fe1 As1 Fe3 65.86(3) 1_554 . yes
Fe2 As1 Fe3 70.33(3) 1_554 . yes
Fe1 As1 Fe3 135.56(4) 1_564 . yes
Fe3 As1 Fe3 93.52(3) . 1_565 yes
Fe1 As1 Fe3 130.13(2) 2_656 . yes
Fe1 As1 Fe4 129.35(2) 1_554 . yes
Fe2 As1 Fe4 124.49(4) 1_554 . yes
Fe1 As1 Fe4 129.35(2) 1_564 . yes
Fe3 As1 Fe4 72.47(3) 1_565 . yes
Fe1 As1 Fe4 135.89(4) 2_656 . yes
Fe1 As1 Fe2 65.77(3) 1_554 1_554 yes
Fe1 As1 Fe1 100.85(3) 1_554 1_564 yes
Fe1 As1 Fe3 135.56(4) 1_554 1_565 yes
Fe1 As1 Fe1 65.68(3) 1_554 2_656 yes
Fe1 As1 Fe2 65.77(3) 1_564 1_554 yes
Fe2 As1 Fe3 70.33(3) 1_554 1_565 yes
Fe1 As1 Fe2 99.63(4) 2_656 1_554 yes
Fe1 As1 Fe3 65.86(3) 1_564 1_565 yes
Fe1 As1 Fe1 65.68(3) 1_564 2_656 yes
Fe1 As1 Fe3 130.13(2) 2_656 1_565 yes
Fe2 As2 Fe3 70.14(3) 1_654 1_655 yes
Fe2 As2 Fe5 126.80(4) 1_654 1_655 yes
Fe2 As2 Fe3 70.14(3) 1_654 1_665 yes
Fe2 As2 Fe2 65.08(3) 1_654 2_646 yes
Fe1 As2 Fe2 95.45(4) 2_656 1_654 yes
Fe2 As2 Fe2 65.08(3) 1_654 2_656 yes
Fe3 As2 Fe5 74.03(3) 1_655 1_655 yes
Fe3 As2 Fe3 93.13(3) 1_655 1_665 yes
Fe2 As2 Fe3 64.29(3) 2_646 1_655 yes
Fe1 As2 Fe3 128.85(2) 2_656 1_655 yes
Fe2 As2 Fe3 134.40(4) 2_656 1_655 yes
Fe3 As2 Fe5 74.03(3) 1_665 1_655 yes
Fe2 As2 Fe5 128.48(2) 2_646 1_655 yes
Fe1 As2 Fe5 137.75(4) 2_656 1_655 yes
Fe2 As2 Fe5 128.48(2) 2_656 1_655 yes
Fe2 As2 Fe3 134.40(4) 2_646 1_665 yes
Fe1 As2 Fe3 128.85(2) 2_656 1_665 yes
Fe2 As2 Fe3 64.29(3) 2_656 1_665 yes
Fe1 As2 Fe2 65.18(3) 2_656 2_646 yes
Fe2 As2 Fe2 102.61(3) 2_646 2_656 yes
Fe1 As2 Fe2 65.18(3) 2_656 2_656 yes
Fe3 As3 Fe4 74.32(3) . . yes
Fe3 As3 Fe5 75.25(3) . . yes
Fe3 As3 Fe4 74.32(3) . 1_545 yes
Fe3 As3 Fe5 75.25(3) . 1_545 yes
Fe3 As3 Fe5 114.11(4) . 2_546 yes
Fe3 As3 Fe4 115.16(4) . 2_646 yes
Fe4 As3 Fe5 68.99(3) . . yes
Fe4 As3 Fe4 103.16(4) . 1_545 yes
Fe4 As3 Fe5 149.55(4) . 1_545 yes
Fe4 As3 Fe5 128.40(2) . 2_546 yes
Fe4 As3 Fe4 66.95(3) . 2_646 yes
Fe4 As3 Fe5 149.55(4) 1_545 . yes
Fe5 As3 Fe5 102.34(3) . 1_545 yes
Fe5 As3 Fe5 65.23(3) . 2_546 yes
Fe4 As3 Fe5 128.82(2) 2_646 . yes
Fe4 As3 Fe5 68.99(3) 1_545 1_545 yes
Fe4 As3 Fe5 128.40(2) 1_545 2_546 yes
Fe4 As3 Fe4 66.95(3) 1_545 2_646 yes
Fe5 As3 Fe5 65.23(3) 1_545 2_546 yes
Fe4 As3 Fe5 128.82(2) 2_646 1_545 yes
Fe4 As3 Fe5 130.72(4) 2_646 2_546 yes
Fe2 Fe1 Fe2 92.51(4) . 1_545 yes
As1 Fe1 Fe2 123.18(4) 1_546 . yes
As1 Fe1 Fe2 55.51(2) 1_556 . yes
Fe2 Fe1 Fe3 64.47(3) . 1_556 yes
As1 Fe1 Fe2 122.49(3) 2_646 . yes
As2 Fe1 Fe2 57.15(3) 2_646 . yes
Fe1 Fe1 Fe2 179.00(4) 2_647 . yes
Fe1 Fe1 Fe2 88.10(2) 2_657 . yes
As1 Fe1 Fe2 55.51(2) 1_546 1_545 yes
As1 Fe1 Fe2 123.18(4) 1_556 1_545 yes
Fe2 Fe1 Fe3 64.47(3) 1_545 1_556 yes
As1 Fe1 Fe2 122.49(3) 2_646 1_545 yes
As2 Fe1 Fe2 57.15(3) 2_646 1_545 yes
Fe1 Fe1 Fe2 88.10(2) 2_647 1_545 yes
Fe1 Fe1 Fe2 179.00(4) 2_657 1_545 yes
As1 Fe1 As1 100.85(3) 1_546 1_556 yes
As1 Fe1 Fe3 59.56(2) 1_546 1_556 yes
As1 Fe1 As1 114.32(3) 1_546 2_646 yes
As1 Fe1 As2 112.60(3) 1_546 2_646 yes
As1 Fe1 Fe1 56.61(2) 1_546 2_647 yes
As1 Fe1 Fe1 123.49(4) 1_546 2_657 yes
As1 Fe1 Fe3 59.56(2) 1_556 1_556 yes
As1 Fe1 As1 114.32(3) 1_556 2_646 yes
As1 Fe1 As2 112.60(3) 1_556 2_646 yes
As1 Fe1 Fe1 123.49(4) 1_556 2_647 yes
As1 Fe1 Fe1 56.61(2) 1_556 2_657 yes
As1 Fe1 Fe3 167.60(5) 2_646 1_556 yes
As2 Fe1 Fe3 89.77(4) 2_646 1_556 yes
Fe1 Fe1 Fe3 115.14(3) 2_647 1_556 yes
Fe1 Fe1 Fe3 115.14(3) 2_657 1_556 yes
As1 Fe1 As2 102.63(3) 2_646 2_646 yes
As1 Fe1 Fe1 57.71(3) 2_646 2_647 yes
As1 Fe1 Fe1 57.71(3) 2_646 2_657 yes
As2 Fe1 Fe1 123.84(3) 2_646 2_647 yes
As2 Fe1 Fe1 123.84(3) 2_646 2_657 yes
Fe1 Fe1 Fe1 91.29(4) 2_647 2_657 yes
As2 Fe2 Fe1 118.58(3) 1_456 . yes
As1 Fe2 Fe1 58.73(3) 1_556 . yes
Fe1 Fe2 Fe3 59.97(3) . 1_556 yes
Fe1 Fe2 Fe1 92.51(4) . 1_565 yes
Fe1 Fe2 Fe3 116.98(4) . 1_566 yes
Fe1 Fe2 Fe2 86.38(2) . 2_547 yes
Fe1 Fe2 Fe3 118.31(3) . 2_556 yes
Fe1 Fe2 Fe2 175.44(4) . 2_557 yes
As2 Fe2 Fe1 57.67(2) 2_646 . yes
As2 Fe2 Fe1 126.36(4) 2_656 . yes
As1 Fe2 As2 92.44(3) 1_556 1_456 yes
As2 Fe2 Fe3 58.79(3) 1_456 1_556 yes
As2 Fe2 Fe1 118.58(3) 1_456 1_565 yes
As2 Fe2 Fe3 58.79(3) 1_456 1_566 yes
As2 Fe2 Fe2 58.48(3) 1_456 2_547 yes
As2 Fe2 Fe3 92.91(4) 1_456 2_556 yes
As2 Fe2 Fe2 58.48(3) 1_456 2_557 yes
As2 Fe2 As2 114.92(3) 1_456 2_646 yes
As2 Fe2 As2 114.92(3) 1_456 2_656 yes
As1 Fe2 Fe3 58.60(3) 1_556 1_556 yes
As1 Fe2 Fe1 58.73(3) 1_556 1_565 yes
As1 Fe2 Fe3 58.60(3) 1_556 1_566 yes
As1 Fe2 Fe2 117.13(3) 1_556 2_547 yes
As1 Fe2 Fe3 174.65(5) 1_556 2_556 yes
As1 Fe2 Fe2 117.13(3) 1_556 2_557 yes
As1 Fe2 As2 116.33(3) 1_556 2_646 yes
As1 Fe2 As2 116.33(3) 1_556 2_656 yes
Fe1 Fe2 Fe3 116.98(4) 1_565 1_556 yes
Fe3 Fe2 Fe3 82.65(2) 1_556 1_566 yes
Fe2 Fe2 Fe3 58.71(3) 2_547 1_556 yes
Fe3 Fe2 Fe3 124.69(3) 1_556 2_556 yes
Fe2 Fe2 Fe3 116.71(4) 2_557 1_556 yes
As2 Fe2 Fe3 87.36(2) 2_646 1_556 yes
As2 Fe2 Fe3 169.98(3) 2_656 1_556 yes
Fe1 Fe2 Fe3 59.97(3) 1_565 1_566 yes
Fe1 Fe2 Fe2 175.44(4) 1_565 2_547 yes
Fe1 Fe2 Fe3 118.31(3) 1_565 2_556 yes
Fe1 Fe2 Fe2 86.38(2) 1_565 2_557 yes
As2 Fe2 Fe1 126.36(4) 2_646 1_565 yes
As2 Fe2 Fe1 57.67(2) 2_656 1_565 yes
Fe2 Fe2 Fe3 116.71(4) 2_547 1_566 yes
Fe3 Fe2 Fe3 124.69(3) 1_566 2_556 yes
Fe2 Fe2 Fe3 58.71(3) 2_557 1_566 yes
As2 Fe2 Fe3 169.98(3) 2_646 1_566 yes
As2 Fe2 Fe3 87.36(2) 2_656 1_566 yes
Fe2 Fe2 Fe3 65.99(3) 2_547 2_556 yes
Fe2 Fe2 Fe2 94.38(4) 2_547 2_557 yes
As2 Fe2 Fe2 56.45(2) 2_646 2_547 yes
As2 Fe2 Fe2 126.33(4) 2_656 2_547 yes
Fe2 Fe2 Fe3 65.99(3) 2_557 2_556 yes
As2 Fe2 Fe3 61.14(2) 2_646 2_556 yes
As2 Fe2 Fe3 61.14(2) 2_656 2_556 yes
As2 Fe2 Fe2 126.33(4) 2_646 2_557 yes
As2 Fe2 Fe2 56.45(2) 2_656 2_557 yes
As2 Fe2 As2 102.61(3) 2_646 2_656 yes
As1 Fe3 As3 102.17(3) . . yes
As1 Fe3 Fe4 50.81(2) . . yes
As1 Fe3 Fe5 88.54(2) . . yes
As1 Fe3 As2 157.26(4) . 1_445 yes
As1 Fe3 As2 82.20(2) . 1_455 yes
As1 Fe3 Fe2 109.50(4) . 1_544 yes
As1 Fe3 As1 93.52(4) . 1_545 yes
As1 Fe3 Fe4 107.37(4) . 1_545 yes
As1 Fe3 Fe5 153.19(4) . 1_545 yes
As1 Fe3 Fe1 54.57(2) . 1_554 yes
As1 Fe3 Fe2 51.07(2) . 1_554 yes
As1 Fe3 Fe2 106.23(3) . 2_546 yes
As3 Fe3 Fe4 51.70(2) . . yes
As3 Fe3 Fe5 51.46(2) . . yes
As2 Fe3 As3 100.57(3) 1_445 . yes
As2 Fe3 As3 100.57(3) 1_455 . yes
As3 Fe3 Fe2 138.66(1) . 1_544 yes
As1 Fe3 As3 102.17(3) 1_545 . yes
As3 Fe3 Fe4 51.70(2) . 1_545 yes
As3 Fe3 Fe5 51.46(2) . 1_545 yes
As3 Fe3 Fe1 140.13(5) . 1_554 yes
As3 Fe3 Fe2 138.66(1) . 1_554 yes
As3 Fe3 Fe2 138.00(5) . 2_546 yes
Fe4 Fe3 Fe5 54.75(3) . . yes
As2 Fe3 Fe4 151.60(4) 1_445 . yes
As2 Fe3 Fe4 87.26(2) 1_455 . yes
Fe2 Fe3 Fe4 153.47(5) 1_544 . yes
As1 Fe3 Fe4 107.37(4) 1_545 . yes
Fe4 Fe3 Fe4 79.38(3) . 1_545 yes
Fe4 Fe3 Fe5 103.16(3) . 1_545 yes
Fe1 Fe3 Fe4 100.56(4) 1_554 . yes
Fe2 Fe3 Fe4 92.94(2) 1_554 . yes
Fe2 Fe3 Fe4 139.98(2) 2_546 . yes
As2 Fe3 Fe5 105.35(4) 1_445 . yes
As2 Fe3 Fe5 49.42(2) 1_455 . yes
Fe2 Fe3 Fe5 151.17(5) 1_544 . yes
As1 Fe3 Fe5 153.19(4) 1_545 . yes
Fe4 Fe3 Fe5 103.16(3) 1_545 . yes
Fe5 Fe3 Fe5 78.12(3) . 1_545 yes
Fe1 Fe3 Fe5 140.83(2) 1_554 . yes
Fe2 Fe3 Fe5 92.51(2) 1_554 . yes
Fe2 Fe3 Fe5 98.79(4) 2_546 . yes
As2 Fe3 As2 93.13(4) 1_445 1_455 yes
As2 Fe3 Fe2 51.07(2) 1_445 1_544 yes
As1 Fe3 As2 82.20(2) 1_545 1_445 yes
As2 Fe3 Fe4 87.26(2) 1_445 1_545 yes
As2 Fe3 Fe5 49.42(2) 1_445 1_545 yes
As2 Fe3 Fe1 106.50(3) 1_445 1_554 yes
As2 Fe3 Fe2 109.31(4) 1_445 1_554 yes
As2 Fe3 Fe2 54.57(2) 1_445 2_546 yes
As2 Fe3 Fe2 109.31(4) 1_455 1_544 yes
As1 Fe3 As2 157.26(4) 1_545 1_455 yes
As2 Fe3 Fe4 151.60(4) 1_455 1_545 yes
As2 Fe3 Fe5 105.35(4) 1_455 1_545 yes
As2 Fe3 Fe1 106.50(3) 1_455 1_554 yes
As2 Fe3 Fe2 51.07(2) 1_455 1_554 yes
As2 Fe3 Fe2 54.57(2) 1_455 2_546 yes
As1 Fe3 Fe2 51.07(2) 1_545 1_544 yes
Fe2 Fe3 Fe4 92.94(2) 1_544 1_545 yes
Fe2 Fe3 Fe5 92.51(2) 1_544 1_545 yes
Fe1 Fe3 Fe2 55.57(2) 1_554 1_544 yes
Fe2 Fe3 Fe2 82.65(2) 1_544 1_554 yes
Fe2 Fe3 Fe2 55.31(2) 1_544 2_546 yes
As1 Fe3 Fe4 50.81(2) 1_545 1_545 yes
As1 Fe3 Fe5 88.54(2) 1_545 1_545 yes
As1 Fe3 Fe1 54.57(2) 1_545 1_554 yes
As1 Fe3 Fe2 109.50(4) 1_545 1_554 yes
As1 Fe3 Fe2 106.23(3) 1_545 2_546 yes
Fe4 Fe3 Fe5 54.75(3) 1_545 1_545 yes
Fe1 Fe3 Fe4 100.56(4) 1_554 1_545 yes
Fe2 Fe3 Fe4 153.47(5) 1_554 1_545 yes
Fe2 Fe3 Fe4 139.98(2) 2_546 1_545 yes
Fe1 Fe3 Fe5 140.83(2) 1_554 1_545 yes
Fe2 Fe3 Fe5 151.17(5) 1_554 1_545 yes
Fe2 Fe3 Fe5 98.79(4) 2_546 1_545 yes
Fe1 Fe3 Fe2 55.57(2) 1_554 1_554 yes
Fe1 Fe3 Fe2 81.87(3) 1_554 2_546 yes
Fe2 Fe3 Fe2 55.31(2) 1_554 2_546 yes
As1 Fe4 As3 110.30(3) . . yes
As1 Fe4 Fe3 56.72(3) . . yes
As1 Fe4 Fe5 98.88(4) . . yes
As1 Fe4 As3 110.30(3) . 1_565 yes
As1 Fe4 Fe3 56.72(3) . 1_565 yes
As1 Fe4 Fe4 125.40(3) . 2_646 yes
As1 Fe4 As3 107.01(4) . 2_656 yes
As1 Fe4 Fe4 125.40(3) . 2_656 yes
As3 Fe4 Fe3 53.98(2) . . yes
As3 Fe4 Fe5 55.74(2) . . yes
As3 Fe4 As3 103.16(4) . 1_565 yes
As3 Fe4 Fe3 114.37(4) . 1_565 yes
As3 Fe4 Fe4 57.22(3) . 2_646 yes
As3 Fe4 As3 113.05(3) . 2_656 yes
As3 Fe4 Fe4 124.22(4) . 2_656 yes
Fe3 Fe4 Fe5 63.37(3) . . yes
As3 Fe4 Fe3 114.37(4) 1_565 . yes
Fe3 Fe4 Fe3 79.38(3) . 1_565 yes
Fe3 Fe4 Fe4 95.12(2) . 2_646 yes
As3 Fe4 Fe3 132.56(3) 2_656 . yes
Fe3 Fe4 Fe4 171.50(4) . 2_656 yes
As3 Fe4 Fe5 55.74(2) 1_565 . yes
Fe3 Fe4 Fe5 63.37(3) 1_565 . yes
Fe4 Fe4 Fe5 108.42(3) 2_646 . yes
As3 Fe4 Fe5 154.12(5) 2_656 . yes
Fe4 Fe4 Fe5 108.42(3) 2_656 . yes
As3 Fe4 Fe3 53.98(2) 1_565 1_565 yes
As3 Fe4 Fe4 124.22(4) 1_565 2_646 yes
As3 Fe4 As3 113.05(3) 1_565 2_656 yes
As3 Fe4 Fe4 57.22(3) 1_565 2_656 yes
Fe3 Fe4 Fe4 171.50(4) 1_565 2_646 yes
As3 Fe4 Fe3 132.56(3) 2_656 1_565 yes
Fe3 Fe4 Fe4 95.12(2) 1_565 2_656 yes
As3 Fe4 Fe4 55.83(3) 2_656 2_646 yes
Fe4 Fe4 Fe4 89.57(4) 2_646 2_656 yes
As3 Fe4 Fe4 55.83(3) 2_656 2_656 yes
As3 Fe5 Fe3 53.29(2) . . yes
As3 Fe5 Fe4 55.27(2) . . yes
As2 Fe5 As3 109.45(3) 1_455 . yes
As3 Fe5 As3 102.34(4) . 1_565 yes
As3 Fe5 Fe3 112.58(4) . 1_565 yes
As3 Fe5 Fe5 58.06(2) . 2_546 yes
As3 Fe5 As3 114.77(3) . 2_556 yes
As3 Fe5 Fe5 126.03(4) . 2_556 yes
Fe3 Fe5 Fe4 61.88(3) . . yes
As2 Fe5 Fe3 56.54(2) 1_455 . yes
As3 Fe5 Fe3 112.58(4) 1_565 . yes
Fe3 Fe5 Fe3 78.12(3) . 1_565 yes
Fe3 Fe5 Fe5 94.75(2) . 2_546 yes
As3 Fe5 Fe3 132.65(3) 2_556 . yes
Fe3 Fe5 Fe5 170.63(4) . 2_556 yes
As2 Fe5 Fe4 97.40(4) 1_455 . yes
As3 Fe5 Fe4 55.27(2) 1_565 . yes
Fe3 Fe5 Fe4 61.88(3) 1_565 . yes
Fe4 Fe5 Fe5 109.46(3) . 2_546 yes
As3 Fe5 Fe4 156.61(4) 2_556 . yes
Fe4 Fe5 Fe5 109.46(3) . 2_556 yes
As2 Fe5 As3 109.45(3) 1_455 1_565 yes
As2 Fe5 Fe3 56.54(2) 1_455 1_565 yes
As2 Fe5 Fe5 124.34(3) 1_455 2_546 yes
As2 Fe5 As3 106.00(4) 1_455 2_556 yes
As2 Fe5 Fe5 124.34(3) 1_455 2_556 yes
As3 Fe5 Fe3 53.29(2) 1_565 1_565 yes
As3 Fe5 Fe5 126.03(4) 1_565 2_546 yes
As3 Fe5 As3 114.77(3) 1_565 2_556 yes
As3 Fe5 Fe5 58.06(2) 1_565 2_556 yes
Fe3 Fe5 Fe5 170.63(4) 1_565 2_546 yes
As3 Fe5 Fe3 132.65(3) 2_556 1_565 yes
Fe3 Fe5 Fe5 94.75(2) 1_565 2_556 yes
As3 Fe5 Fe5 56.71(2) 2_556 2_546 yes
Fe5 Fe5 Fe5 91.64(3) 2_546 2_556 yes
As3 Fe5 Fe5 56.71(2) 2_556 2_556 yes

loop_
_geom_bond_atom_site_label_1
_geom_bond_atom_site_label_2
_geom_bond_distance
_geom_bond_site_symmetry_2
_geom_bond_publ_flag
As1 Fe3 2.6185(9) . yes
As1 Fe4 2.4278(11) . yes
As1 Fe1 2.4748(6) 1_554 yes
As1 Fe2 2.3865(11) 1_554 yes
As1 Fe1 2.4748(6) 1_564 yes
As1 Fe3 2.6185(9) 1_565 yes
As1 Fe1 2.4442(11) 2_656 yes
As2 Fe2 2.3893(11) 1_654 yes
As2 Fe3 2.6268(9) 1_655 yes
As2 Fe5 2.3915(11) 1_655 yes
As2 Fe3 2.6268(9) 1_665 yes
As2 Fe2 2.4440(6) 2_646 yes
As2 Fe1 2.4579(12) 2_656 yes
As2 Fe2 2.4440(6) 2_656 yes
As3 Fe3 2.5094(9) . yes
As3 Fe4 2.4347(8) . yes
As3 Fe5 2.4486(7) . yes
As3 Fe4 2.4347(8) 1_545 yes
As3 Fe5 2.4486(7) 1_545 yes
As3 Fe5 2.4855(11) 2_546 yes
As3 Fe4 2.4742(12) 2_646 yes
Fe1 Fe2 2.6404(10) . yes
Fe1 Fe2 2.6404(10) 1_545 yes
Fe1 Fe3 2.7715(13) 1_556 yes
Fe1 Fe1 2.6677(10) 2_647 yes
Fe1 Fe1 2.6677(10) 2_657 yes
Fe2 Fe3 2.8886(8) 1_556 yes
Fe2 Fe3 2.8886(8) 1_566 yes
Fe2 Fe2 2.6001(9) 2_547 yes
Fe2 Fe3 2.7023(13) 2_556 yes
Fe2 Fe2 2.6001(9) 2_557 yes
Fe3 Fe4 2.9869(10) . yes
Fe3 Fe5 3.0271(10) . yes
Fe3 Fe4 2.9869(10) 1_545 yes
Fe3 Fe5 3.0271(10) 1_545 yes
Fe4 Fe5 2.7656(13) . yes
Fe4 Fe4 2.7078(10) 2_646 yes
Fe4 Fe4 2.7078(10) 2_656 yes
Fe5 Fe5 2.6597(9) 2_546 yes
Fe5 Fe5 2.6597(9) 2_556 yes

loop_
_geom_torsion_atom_site_label_1
_geom_torsion_atom_site_label_2
_geom_torsion_atom_site_label_3
_geom_torsion_atom_site_label_4
_geom_torsion
_geom_torsion_publ_flag
Fe4 As1 Fe3 As3 -6.37(3) no
Fe4 As1 Fe3 Fe5 43.61(3) no
Fe3 As1 Fe4 As3 6.84(4) no
Fe3 As1 Fe4 Fe5 -49.81(2) no
Fe4 As3 Fe3 As1 6.29(3) no
Fe4 As3 Fe3 Fe5 -71.87(3) no
Fe5 As3 Fe3 As1 78.16(3) no
Fe5 As3 Fe3 Fe4 71.87(3) no
Fe3 As3 Fe4 As1 -7.07(4) no
Fe3 As3 Fe4 Fe5 79.89(3) no
Fe5 As3 Fe4 As1 -86.97(4) no
Fe5 As3 Fe4 Fe3 -79.89(3) no
Fe3 As3 Fe5 Fe4 -78.56(3) no
Fe4 As3 Fe5 Fe3 78.56(3) no
As1 Fe3 Fe4 As3 -172.06(4) no
As1 Fe3 Fe4 Fe5 122.39(3) no
As3 Fe3 Fe4 As1 172.06(4) no
As3 Fe3 Fe4 Fe5 -65.55(3) no
Fe5 Fe3 Fe4 As1 -122.39(3) no
Fe5 Fe3 Fe4 As3 65.55(3) no
As1 Fe3 Fe5 As3 -106.86(4) no
As1 Fe3 Fe5 Fe4 -40.90(3) no
As3 Fe3 Fe5 Fe4 65.96(3) no
Fe4 Fe3 Fe5 As3 -65.96(3) no
As1 Fe4 Fe5 As3 108.58(2) no
As1 Fe4 Fe5 Fe3 45.60(2) no
As3 Fe4 Fe5 Fe3 -62.98(2) no
Fe3 Fe4 Fe5 As3 62.98(2) no

loop_
_jana_cell_twin_matrix_id
_jana_cell_twin_volume_fraction
_jana_cell_twin_matrix_1_1
_jana_cell_twin_matrix_1_2
_jana_cell_twin_matrix_1_3
_jana_cell_twin_matrix_2_1
_jana_cell_twin_matrix_2_2
_jana_cell_twin_matrix_2_3
_jana_cell_twin_matrix_3_1
_jana_cell_twin_matrix_3_2
_jana_cell_twin_matrix_3_3
1 0.2478(15) 1 0 0 0 1 0 0 0 1
2 0.7522(15) 1 0 -0.4983 0 -1 0 0 0 -1
